data_7043212
loop_
_publ_author_name
'Mehring, Michael'
'Preda, Ana Maria'
'Schneider, Wolfgang B.'
'Rainer, Martin'
'Rueffer, Tobias'
'Schaarschmidt, Dieter'
'Lang, Heinrich'

_publ_section_title
;
 Heteroaryl Bismuthines: A Novel Synthetic Concept and
 Metal&#x00B7;&#x00B7;&#x00B7;\p Heteroarene Interaction
;
_journal_name_full 'Dalton Trans.'
_journal_paper_doi 10.1039/C7DT01437F
_journal_year 2017
_chemical_formula_sum 'C15 H18 Bi N3'
_chemical_formula_weight 449.30
_chemical_name_systematic
;
 ?
;
_space_group_crystal_system triclinic
_space_group_IT_number 2
_space_group_name_Hall '-P 1'
_space_group_name_H-M_alt 'P -1'
_symmetry_space_group_name_Hall '-P 1'
_symmetry_space_group_name_H-M 'P -1'
_atom_sites_solution_hydrogens geom
_audit_creation_method SHELXL-2013
_audit_update_record
;
2017-03-31 deposited with the CCDC.
2017-06-02 downloaded from the CCDC.
;
_cell_angle_alpha 77.669(11)
_cell_angle_beta 75.569(11)
_cell_angle_gamma 83.657(11)
_cell_formula_units_Z 2
_cell_length_a 7.1009(10)
_cell_length_b 8.0234(11)
_cell_length_c 13.7128(15)
_cell_measurement_reflns_used 1607
_cell_measurement_temperature 110
_cell_measurement_theta_max 66.3130
_cell_measurement_theta_min 5.6510
_cell_volume 737.80(17)
_computing_cell_refinement
;
CrysAlisPro, Agilent Technologies,
Version 1.171.37.35 (release 13-08-2014 CrysAlis171 .NET)
(compiled Aug 13 2014,18:06:01)
;
_computing_data_collection
;
CrysAlisPro, Agilent Technologies,
Version 1.171.37.35 (release 13-08-2014 CrysAlis171 .NET)
(compiled Aug 13 2014,18:06:01)
;
_computing_data_reduction
;
CrysAlisPro, Agilent Technologies,
Version 1.171.37.35 (release 13-08-2014 CrysAlis171 .NET)
(compiled Aug 13 2014,18:06:01)
;
_computing_structure_refinement 'SHELXL-2013 (Sheldrick, 2013)'
_computing_structure_solution 'SHELXS-2013 (Sheldrick, 2013)'
_diffrn_ambient_temperature 110
_diffrn_measured_fraction_theta_full 0.976
_diffrn_measured_fraction_theta_max 0.976
_diffrn_measurement_device_type 'oxford gemini s'
_diffrn_measurement_method '\w scans'
_diffrn_orient_matrix_UB_11 0.0443271000
_diffrn_orient_matrix_UB_12 0.1139561000
_diffrn_orient_matrix_UB_13 -0.1077178000
_diffrn_orient_matrix_UB_21 0.0743009000
_diffrn_orient_matrix_UB_22 -0.1593558000
_diffrn_orient_matrix_UB_23 -0.0474787000
_diffrn_orient_matrix_UB_31 -0.2069910000
_diffrn_orient_matrix_UB_32 -0.0198125000
_diffrn_orient_matrix_UB_33 -0.0105463000
_diffrn_radiation_type CuK\a
_diffrn_radiation_wavelength 1.54184
_diffrn_reflns_av_R_equivalents 0.1094
_diffrn_reflns_av_unetI/netI 0.0363
_diffrn_reflns_Laue_measured_fraction_full 0.976
_diffrn_reflns_Laue_measured_fraction_max 0.976
_diffrn_reflns_limit_h_max 5
_diffrn_reflns_limit_h_min -8
_diffrn_reflns_limit_k_max 9
_diffrn_reflns_limit_k_min -9
_diffrn_reflns_limit_l_max 15
_diffrn_reflns_limit_l_min -15
_diffrn_reflns_number 5559
_diffrn_reflns_point_group_measured_fraction_full 0.976
_diffrn_reflns_point_group_measured_fraction_max 0.976
_diffrn_reflns_theta_full 64.000
_diffrn_reflns_theta_max 63.996
_diffrn_reflns_theta_min 3.392
_exptl_absorpt_coefficient_mu 23.361
_exptl_absorpt_correction_T_max 1.00000
_exptl_absorpt_correction_T_min 0.71571
_exptl_absorpt_correction_type multi-scan
_exptl_absorpt_process_details
;
CrysAlisPro, Agilent Technologies,
Version 1.171.37.35 (release 13-08-2014 CrysAlis171 .NET)
(compiled Aug 13 2014,18:06:01)
Empirical absorption correction using spherical harmonics,
 implemented in SCALE3 ABSPACK scaling algorithm.
;
_exptl_crystal_colour colourless
_exptl_crystal_density_diffrn 2.022
_exptl_crystal_description needle
_exptl_crystal_F_000 424
_exptl_crystal_size_max 0.2
_exptl_crystal_size_mid 0.12
_exptl_crystal_size_min 0.08
_refine_diff_density_max 5.208
_refine_diff_density_min -4.943
_refine_diff_density_rms 0.450
_refine_ls_extinction_method none
_refine_ls_goodness_of_fit_ref 1.200
_refine_ls_hydrogen_treatment constr
_refine_ls_matrix_type full
_refine_ls_number_parameters 173
_refine_ls_number_reflns 4179
_refine_ls_number_restraints 0
_refine_ls_restrained_S_all 1.200
_refine_ls_R_factor_all 0.1067
_refine_ls_R_factor_gt 0.0959
_refine_ls_shift/su_max 0.000
_refine_ls_shift/su_mean 0.000
_refine_ls_structure_factor_coef Fsqd
_refine_ls_weighting_details 'w=1/[\s^2^(Fo^2^)+(0.2000P)^2^] where P=(Fo^2^+2Fc^2^)/3'
_refine_ls_weighting_scheme calc
_refine_ls_wR_factor_gt 0.2606
_refine_ls_wR_factor_ref 0.2733
_reflns_Friedel_coverage 0.000
_reflns_number_gt 3481
_reflns_number_total 4179
_reflns_threshold_expression 'I > 2\s(I)'
_cod_data_source_file c7dt01437f2.cif
_cod_data_source_block 6
_cod_database_code 7043212
_shelx_space_group_comment
;
The symmetry employed for this shelxl refinement is uniquely defined
by the following loop, which should always be used as a source of
symmetry information in preference to the above space-group names.
They are only intended as comments.
;
_cell_oxdiff_twin_number 2
_diffrn_oxdiff_twin_integration_method simultaneous
_shelxl_version_number 2013-4

loop_
_space_group_symop_operation_xyz
'x, y, z'
'-x, -y, -z'

loop_
_atom_site_label
_atom_site_type_symbol
_atom_site_fract_x
_atom_site_fract_y
_atom_site_fract_z
_atom_site_U_iso_or_equiv
_atom_site_adp_type
_atom_site_occupancy
_atom_site_site_symmetry_order
_atom_site_calc_flag
_atom_site_refinement_flags_posn
_atom_site_refinement_flags_adp
C1 C 0.834(4) 0.076(3) 0.7236(19) 0.041(6) Uani 1 1 d . .
C2 C 0.994(3) 0.113(3) 0.7538(18) 0.031(4) Uani 1 1 d . .
H2 H 1.0099 0.0902 0.8209 0.037 Uiso 1 1 calc R U
C3 C 1.133(4) 0.192(3) 0.665(2) 0.040(5) Uani 1 1 d . .
H3 H 1.2526 0.2304 0.6631 0.048 Uiso 1 1 calc R U
C4 C 1.052(4) 0.197(3) 0.583(2) 0.046(6) Uani 1 1 d . .
H4 H 1.1092 0.2406 0.5151 0.056 Uiso 1 1 calc R U
C5 C 0.731(4) 0.124(4) 0.554(2) 0.047(6) Uani 1 1 d . .
H5A H 0.7885 0.1736 0.4839 0.071 Uiso 1 1 calc R U
H5B H 0.6117 0.1874 0.5773 0.071 Uiso 1 1 calc R U
H5C H 0.7040 0.0074 0.5576 0.071 Uiso 1 1 calc R U
C6 C 0.663(3) -0.188(3) 0.9444(16) 0.031(4) Uani 1 1 d . .
C7 C 0.846(3) -0.217(3) 0.967(2) 0.046(6) Uani 1 1 d . .
H7 H 0.9612 -0.1708 0.9266 0.055 Uiso 1 1 calc R U
C8 C 0.822(4) -0.327(3) 1.062(2) 0.042(6) Uani 1 1 d . .
H8 H 0.9213 -0.3671 1.0957 0.050 Uiso 1 1 calc R U
C9 C 0.638(3) -0.366(3) 1.0982(17) 0.033(5) Uani 1 1 d . .
H9 H 0.5865 -0.4393 1.1594 0.040 Uiso 1 1 calc R U
C10 C 0.327(4) -0.289(4) 1.032(2) 0.050(7) Uani 1 1 d . .
H10A H 0.2905 -0.2183 0.9731 0.075 Uiso 1 1 calc R U
H10B H 0.2513 -0.2530 1.0931 0.075 Uiso 1 1 calc R U
H10C H 0.3042 -0.4060 1.0347 0.075 Uiso 1 1 calc R U
C11 C 0.564(3) -0.243(3) 0.7257(16) 0.035(5) Uani 1 1 d . .
C12 C 0.421(4) -0.273(3) 0.690(2) 0.046(6) Uani 1 1 d . .
H12 H 0.2995 -0.2136 0.6980 0.056 Uiso 1 1 calc R U
C13 C 0.483(4) -0.413(3) 0.6369(19) 0.040(5) Uani 1 1 d . .
H13 H 0.4132 -0.4575 0.6004 0.048 Uiso 1 1 calc R U
C14 C 0.666(3) -0.466(3) 0.6508(18) 0.037(5) Uani 1 1 d . .
H14 H 0.7408 -0.5580 0.6277 0.044 Uiso 1 1 calc R U
C15 C 0.909(3) -0.371(3) 0.726(2) 0.040(5) Uani 1 1 d . .
H15A H 0.9156 -0.2873 0.7655 0.060 Uiso 1 1 calc R U
H15B H 1.0051 -0.3499 0.6619 0.060 Uiso 1 1 calc R U
H15C H 0.9342 -0.4830 0.7631 0.060 Uiso 1 1 calc R U
N1 N 0.868(3) 0.127(3) 0.6195(15) 0.040(4) Uani 1 1 d . .
N2 N 0.534(2) -0.275(3) 1.0247(15) 0.034(4) Uani 1 1 d . .
N3 N 0.722(3) -0.358(2) 0.7057(15) 0.036(4) Uani 1 1 d . .
Bi1 Bi 0.54828(11) -0.02839(10) 0.81326(6) 0.0350(4) Uani 1 1 d . .

loop_
_atom_site_aniso_label
_atom_site_aniso_U_11
_atom_site_aniso_U_22
_atom_site_aniso_U_33
_atom_site_aniso_U_23
_atom_site_aniso_U_13
_atom_site_aniso_U_12
C1 0.048(14) 0.031(11) 0.038(14) -0.021(10) 0.015(11) -0.004(10)
C2 0.023(10) 0.037(11) 0.033(12) -0.006(9) -0.009(8) 0.004(8)
C3 0.047(13) 0.033(11) 0.042(14) -0.005(10) -0.019(11) 0.003(10)
C4 0.047(14) 0.032(12) 0.044(15) 0.006(10) 0.006(12) -0.002(10)
C5 0.056(16) 0.050(14) 0.033(13) -0.014(11) -0.002(11) -0.002(12)
C6 0.030(11) 0.042(12) 0.023(11) -0.012(9) -0.009(8) 0.011(9)
C7 0.020(10) 0.042(13) 0.071(19) -0.006(12) -0.007(11) -0.001(9)
C8 0.054(15) 0.037(12) 0.039(14) -0.008(10) -0.022(11) 0.005(10)
C9 0.040(12) 0.044(12) 0.020(11) -0.012(9) -0.011(9) 0.002(9)
C10 0.043(14) 0.045(14) 0.067(19) -0.023(13) -0.011(13) -0.005(11)
C11 0.048(13) 0.050(13) 0.019(10) -0.013(9) -0.011(9) -0.026(11)
C12 0.049(14) 0.034(12) 0.056(17) 0.001(12) -0.022(13) 0.005(10)
C13 0.045(13) 0.038(12) 0.036(13) 0.006(10) -0.013(10) -0.014(10)
C14 0.045(13) 0.027(10) 0.030(12) 0.003(9) -0.001(10) 0.000(9)
C15 0.028(11) 0.047(13) 0.043(14) -0.006(11) -0.009(10) 0.002(9)
N1 0.050(12) 0.037(10) 0.028(11) -0.007(8) -0.003(9) 0.000(9)
N2 0.021(8) 0.048(11) 0.029(10) -0.006(8) -0.004(7) 0.000(7)
N3 0.043(11) 0.028(9) 0.031(10) 0.003(8) -0.007(8) 0.000(8)
Bi1 0.0324(6) 0.0364(6) 0.0359(7) -0.0050(4) -0.0118(4) 0.0040(3)

loop_
_atom_type_symbol
_atom_type_description
_atom_type_scat_dispersion_real
_atom_type_scat_dispersion_imag
_atom_type_scat_source
C C 0.0181 0.0091 'International Tables Vol C Tables 4.2.6.8 and 6.1.1.4'
N N 0.0311 0.0180 'International Tables Vol C Tables 4.2.6.8 and 6.1.1.4'
Bi Bi -4.0111 8.9310 'International Tables Vol C Tables 4.2.6.8 and 6.1.1.4'
H H 0.0000 0.0000 'International Tables Vol C Tables 4.2.6.8 and 6.1.1.4'

loop_
_geom_angle_atom_site_label_1
_geom_angle_atom_site_label_2
_geom_angle_atom_site_label_3
_geom_angle
N1 C1 C2 107(2)
N1 C1 Bi1 120.6(19)
C2 C1 Bi1 132.0(19)
C1 C2 C3 109(2)
C1 C2 H2 125.5
C3 C2 H2 125.5
C4 C3 C2 106(2)
C4 C3 H3 127.2
C2 C3 H3 127.2
C3 C4 N1 109(2)
C3 C4 H4 125.5
N1 C4 H4 125.5
N1 C5 H5A 109.5
N1 C5 H5B 109.5
H5A C5 H5B 109.5
N1 C5 H5C 109.5
H5A C5 H5C 109.5
H5B C5 H5C 109.5
N2 C6 C7 108(2)
N2 C6 Bi1 117.9(15)
C7 C6 Bi1 134.0(18)
C6 C7 C8 106(2)
C6 C7 H7 126.8
C8 C7 H7 126.8
C9 C8 C7 111(2)
C9 C8 H8 124.6
C7 C8 H8 124.6
C8 C9 N2 106(2)
C8 C9 H9 126.8
N2 C9 H9 126.8
N2 C10 H10A 109.5
N2 C10 H10B 109.5
H10A C10 H10B 109.5
N2 C10 H10C 109.5
H10A C10 H10C 109.5
H10B C10 H10C 109.5
C12 C11 N3 112(2)
C12 C11 Bi1 123(2)
N3 C11 Bi1 125.3(15)
C11 C12 C13 108(2)
C11 C12 H12 126.1
C13 C12 H12 126.1
C14 C13 C12 106(2)
C14 C13 H13 127.2
C12 C13 H13 127.2
C13 C14 N3 109(2)
C13 C14 H14 125.5
N3 C14 H14 125.5
N3 C15 H15A 109.5
N3 C15 H15B 109.5
H15A C15 H15B 109.5
N3 C15 H15C 109.5
H15A C15 H15C 109.5
H15B C15 H15C 109.5
C1 N1 C4 109(2)
C1 N1 C5 126(2)
C4 N1 C5 124(2)
C6 N2 C9 108.4(18)
C6 N2 C10 127(2)
C9 N2 C10 124(2)
C11 N3 C14 105.2(18)
C11 N3 C15 132(2)
C14 N3 C15 123(2)
C1 Bi1 C6 96.0(10)
C1 Bi1 C11 95.7(8)
C6 Bi1 C11 96.1(8)

loop_
_geom_bond_atom_site_label_1
_geom_bond_atom_site_label_2
_geom_bond_distance
C1 N1 1.37(3)
C1 C2 1.39(4)
C1 Bi1 2.24(2)
C2 C3 1.44(3)
C2 H2 0.9300
C3 C4 1.37(4)
C3 H3 0.9300
C4 N1 1.41(3)
C4 H4 0.9300
C5 N1 1.49(4)
C5 H5A 0.9600
C5 H5B 0.9600
C5 H5C 0.9600
C6 N2 1.36(3)
C6 C7 1.39(3)
C6 Bi1 2.25(2)
C7 C8 1.39(4)
C7 H7 0.9300
C8 C9 1.32(4)
C8 H8 0.9300
C9 N2 1.43(3)
C9 H9 0.9300
C10 N2 1.46(3)
C10 H10A 0.9600
C10 H10B 0.9600
C10 H10C 0.9600
C11 C12 1.30(4)
C11 N3 1.38(3)
C11 Bi1 2.28(2)
C12 C13 1.44(4)
C12 H12 0.9300
C13 C14 1.37(3)
C13 H13 0.9300
C14 N3 1.40(3)
C14 H14 0.9300
C15 N3 1.41(3)
C15 H15A 0.9600
C15 H15B 0.9600
C15 H15C 0.9600

loop_
_geom_torsion_atom_site_label_1
_geom_torsion_atom_site_label_2
_geom_torsion_atom_site_label_3
_geom_torsion_atom_site_label_4
_geom_torsion
N1 C1 C2 C3 0(3)
Bi1 C1 C2 C3 -175.1(16)
C1 C2 C3 C4 -1(3)
C2 C3 C4 N1 1(3)
N2 C6 C7 C8 2(3)
Bi1 C6 C7 C8 178.3(17)
C6 C7 C8 C9 0(3)
C7 C8 C9 N2 -1(3)
N3 C11 C12 C13 -3(3)
Bi1 C11 C12 C13 178.2(15)
C11 C12 C13 C14 4(3)
C12 C13 C14 N3 -3(3)
C2 C1 N1 C4 0(3)
Bi1 C1 N1 C4 176.2(15)
C2 C1 N1 C5 -176(2)
Bi1 C1 N1 C5 0(3)
C3 C4 N1 C1 -1(3)
C3 C4 N1 C5 175(2)
C7 C6 N2 C9 -3(3)
Bi1 C6 N2 C9 -179.8(14)
C7 C6 N2 C10 -177(2)
Bi1 C6 N2 C10 6(3)
C8 C9 N2 C6 2(2)
C8 C9 N2 C10 177(2)
C12 C11 N3 C14 1(3)
Bi1 C11 N3 C14 179.8(15)
C12 C11 N3 C15 177(2)
Bi1 C11 N3 C15 -4(3)
C13 C14 N3 C11 1(2)
C13 C14 N3 C15 -175(2)

loop_
_cell_oxdiff_twin_id
_cell_oxdiff_twin_matrix_11
_cell_oxdiff_twin_matrix_12
_cell_oxdiff_twin_matrix_13
_cell_oxdiff_twin_matrix_21
_cell_oxdiff_twin_matrix_22
_cell_oxdiff_twin_matrix_23
_cell_oxdiff_twin_matrix_31
_cell_oxdiff_twin_matrix_32
_cell_oxdiff_twin_matrix_33
1 1.0000 0.0000 0.0000 0.0000 1.0000 0.0000 0.0000 0.0000 1.0000
2 0.9868 0.0566 0.0127 -0.0879 0.9987 0.0186 -0.0700 -0.0260 1.0107

loop_
_diffrn_oxdiff_twin_id
_diffrn_oxdiff_twin_ratio
_diffrn_oxdiff_twin_reflns_isolated
_diffrn_oxdiff_twin_reflns_overlapped
1 0.5769 1977 1549
2 0.4231 2033 1549
